data_4346267
loop_
_publ_author_name
'Eichh\"ofer, Andreas'
'Buth, Gernot'
'Lebedkin, Sergei'
'K\"uhn, Michael'
'Weigend, Florian'

_publ_section_title
;
 Luminescence in phosphine-stabilized copper chalcogenide cluster
 molecules--a comparative study.
;
_journal_issue 19
_journal_name_full 'Inorganic chemistry'
_journal_page_first 9413
_journal_page_last 9422
_journal_paper_doi 10.1021/acs.inorgchem.5b01146
_journal_volume 54
_journal_year 2015
_chemical_formula_moiety 'C1128 H144 Cu12 P8 Se6, 4(C7)'
_chemical_formula_sum 'C156 H144 Cu12 P8 Se6'
_chemical_formula_weight 3502.70
_space_group_crystal_system triclinic
_space_group_IT_number 2
_space_group_name_Hall '-P 1'
_space_group_name_H-M_alt 'P -1'
_atom_sites_solution_hydrogens geom
_audit_creation_method SHELXL-2014
_cell_angle_alpha 83.60(3)
_cell_angle_beta 81.32(3)
_cell_angle_gamma 71.96(3)
_cell_formula_units_Z 2
_cell_length_a 17.944(4)
_cell_length_b 18.566(4)
_cell_length_c 23.845(5)
_cell_measurement_reflns_used 40258
_cell_measurement_temperature 180(2)
_cell_measurement_theta_max 68.26
_cell_measurement_theta_min 2.61
_cell_volume 7449(3)
_computing_cell_refinement 'STOE X-AREA'
_computing_data_collection 'STOE X-AREA'
_computing_data_reduction 'STOE X-RED'
_computing_structure_refinement 'SHELXL-2014 (Sheldrick, 2014)'
_diffrn_ambient_temperature 180(2)
_diffrn_detector_area_resol_mean 5.81
_diffrn_measured_fraction_theta_full 0.989
_diffrn_measured_fraction_theta_max 0.980
_diffrn_measurement_method 'rotation method'
_diffrn_radiation_type CuK\a
_diffrn_radiation_wavelength 1.54186
_diffrn_reflns_av_unetI/netI 0.0546
_diffrn_reflns_Laue_measured_fraction_full 0.989
_diffrn_reflns_Laue_measured_fraction_max 0.980
_diffrn_reflns_limit_h_max 21
_diffrn_reflns_limit_h_min -21
_diffrn_reflns_limit_k_max 22
_diffrn_reflns_limit_k_min -22
_diffrn_reflns_limit_l_max 28
_diffrn_reflns_limit_l_min -28
_diffrn_reflns_number 136363
_diffrn_reflns_point_group_measured_fraction_full 0.989
_diffrn_reflns_point_group_measured_fraction_max 0.980
_diffrn_reflns_theta_full 67.686
_diffrn_reflns_theta_max 68.559
_diffrn_reflns_theta_min 2.509
_diffrn_source 'Cu Genix 3D'
_exptl_absorpt_coefficient_mu 4.666
_exptl_absorpt_correction_T_max 0.8635
_exptl_absorpt_correction_T_min 0.5465
_exptl_absorpt_correction_type integration
_exptl_absorpt_process_details XRED-32
_exptl_crystal_colour red
_exptl_crystal_density_diffrn 1.562
_exptl_crystal_description blocks
_exptl_crystal_F_000 3504
_exptl_crystal_size_max 0.200
_exptl_crystal_size_mid 0.150
_exptl_crystal_size_min 0.100
_refine_diff_density_max 0.979
_refine_diff_density_min -1.070
_refine_diff_density_rms 0.124
_refine_ls_extinction_method none
_refine_ls_goodness_of_fit_ref 1.021
_refine_ls_hydrogen_treatment constr
_refine_ls_matrix_type full
_refine_ls_number_parameters 1524
_refine_ls_number_reflns 136363
_refine_ls_number_restraints 0
_refine_ls_restrained_S_all 1.021
_refine_ls_R_factor_all 0.0849
_refine_ls_R_factor_gt 0.0624
_refine_ls_shift/su_max 0.000
_refine_ls_shift/su_mean 0.000
_refine_ls_structure_factor_coef Fsqd
_refine_ls_weighting_details 'w=1/[\s^2^(Fo^2^)+(0.1000P)^2^] where P=(Fo^2^+2Fc^2^)/3'
_refine_ls_weighting_scheme calc
_refine_ls_wR_factor_gt 0.1599
_refine_ls_wR_factor_ref 0.1710
_reflns_Friedel_coverage 0.000
_reflns_number_gt 94138
_reflns_number_total 136363
_reflns_threshold_expression 'I > 2\s(I)'
_cod_data_source_file ic5b01146_si_002.cif
_cod_data_source_block 2
_cod_database_code 4346267
_shelx_space_group_comment
; 
The symmetry employed for this shelxl refinement is uniquely defined 
by the following loop, which should always be used as a source of 
symmetry information in preference to the above space-group names. 
They are only intended as comments. 
;
_shelxl_version_number 2014-3

loop_
_space_group_symop_operation_xyz
'x, y, z'
'-x, -y, -z'

loop_
_atom_site_label
_atom_site_type_symbol
_atom_site_fract_x
_atom_site_fract_y
_atom_site_fract_z
_atom_site_U_iso_or_equiv
_atom_site_adp_type
_atom_site_occupancy
_atom_site_site_symmetry_order
_atom_site_calc_flag
_atom_site_refinement_flags_posn
_atom_site_refinement_flags_adp
_atom_site_refinement_flags_occupancy
_atom_site_disorder_assembly
_atom_site_disorder_group
Se1 Se 0.12899(4) 0.17646(4) 0.33252(3) 0.02939(17) Uani 1 1 d . . . . .
Se2 Se 0.11644(5) 0.41554(4) 0.25400(3) 0.03250(18) Uani 1 1 d . . . . .
Se3 Se 0.30388(5) 0.29238(4) 0.37029(3) 0.03246(18) Uani 1 1 d . . . . .
Se4 Se 0.38861(5) 0.09014(4) 0.25826(3) 0.03217(17) Uani 1 1 d . . . . .
Se5 Se 0.20083(5) 0.21416(4) 0.14200(3) 0.03165(17) Uani 1 1 d . . . . .
Se6 Se 0.37737(5) 0.32911(4) 0.18132(3) 0.03045(17) Uani 1 1 d . . . . .
Cu1 Cu 0.08249(6) 0.30815(5) 0.30887(4) 0.0319(2) Uani 1 1 d . . . . .
Cu2 Cu 0.21042(7) 0.21851(6) 0.38171(4) 0.0328(2) Uani 1 1 d . . . . .
Cu3 Cu 0.25493(7) 0.09307(6) 0.30259(4) 0.0327(2) Uani 1 1 d . . . . .
Cu4 Cu 0.12715(7) 0.18665(6) 0.23271(4) 0.0324(2) Uani 1 1 d . . . . .
Cu5 Cu 0.16768(7) 0.30918(6) 0.20346(4) 0.0354(2) Uani 1 1 d . . . . .
Cu6 Cu 0.21492(7) 0.34150(6) 0.30548(4) 0.0353(2) Uani 1 1 d . . . . .
Cu7 Cu 0.33732(7) 0.19832(6) 0.30739(4) 0.0357(2) Uani 1 1 d . . . . .
Cu8 Cu 0.29006(7) 0.16343(6) 0.20623(4) 0.0348(2) Uani 1 1 d . . . . .
Cu9 Cu 0.24515(7) 0.40762(6) 0.19830(4) 0.0329(2) Uani 1 1 d . . . . .
Cu10 Cu 0.36159(7) 0.34062(6) 0.28033(4) 0.0329(2) Uani 1 1 d . . . . .
Cu11 Cu 0.42774(6) 0.19838(6) 0.21001(4) 0.0331(2) Uani 1 1 d . . . . .
Cu12 Cu 0.30617(7) 0.27465(6) 0.13134(4) 0.0321(2) Uani 1 1 d . . . . .
P1 P -0.03493(12) 0.37311(10) 0.35799(8) 0.0327(4) Uani 1 1 d . . . . .
P2 P 0.41528(12) 0.42393(10) 0.31104(7) 0.0328(4) Uani 1 1 d . . . . .
P3 P 0.21515(12) 0.17358(11) 0.47504(7) 0.0352(4) Uani 1 1 d . . . . .
P4 P 0.56340(12) 0.15235(10) 0.19609(8) 0.0350(4) Uani 1 1 d . . . . .
P5 P 0.26582(12) -0.03365(10) 0.31748(8) 0.0353(4) Uani 1 1 d . . . . .
P6 P 0.35308(12) 0.25653(10) 0.03713(7) 0.0339(4) Uani 1 1 d . . . . .
P7 P 0.02198(12) 0.16331(11) 0.20376(8) 0.0341(4) Uani 1 1 d . . . . .
P8 P 0.21141(12) 0.51653(10) 0.13993(8) 0.0346(4) Uani 1 1 d . . . . .
C1 C -0.0877(5) 0.3293(4) 0.4172(3) 0.0342(16) Uani 1 1 d . . . . .
C2 C -0.1672(5) 0.3635(5) 0.4379(3) 0.046(2) Uani 1 1 d . . . . .
H2 H -0.1955 0.4115 0.4216 0.056 Uiso 1 1 calc R U . . .
C3 C -0.2040(6) 0.3270(6) 0.4821(4) 0.054(2) Uani 1 1 d . . . . .
H3 H -0.2579 0.3498 0.4957 0.064 Uiso 1 1 calc R U . . .
C4 C -0.1636(6) 0.2583(6) 0.5067(3) 0.053(2) Uani 1 1 d . . . . .
H4 H -0.1899 0.2335 0.5366 0.064 Uiso 1 1 calc R U . . .
C5 C -0.0852(6) 0.2252(5) 0.4880(3) 0.048(2) Uani 1 1 d . . . . .
H5 H -0.0567 0.1785 0.5058 0.057 Uiso 1 1 calc R U . . .
C6 C -0.0480(5) 0.2606(4) 0.4429(3) 0.0416(19) Uani 1 1 d . . . . .
H6 H 0.0058 0.2371 0.4295 0.050 Uiso 1 1 calc R U . . .
C7 C -0.1121(5) 0.4254(4) 0.3144(3) 0.0404(18) Uani 1 1 d . . . . .
C8 C -0.1682(5) 0.3935(5) 0.3029(4) 0.051(2) Uani 1 1 d . . . . .
H8 H -0.1679 0.3446 0.3197 0.061 Uiso 1 1 calc R U . . .
C9 C -0.2247(6) 0.4314(6) 0.2675(4) 0.063(3) Uani 1 1 d . . . . .
H9 H -0.2638 0.4094 0.2614 0.075 Uiso 1 1 calc R U . . .
C10 C -0.2240(7) 0.5011(7) 0.2411(4) 0.070(3) Uani 1 1 d . . . . .
H10 H -0.2625 0.5273 0.2167 0.084 Uiso 1 1 calc R U . . .
C11 C -0.1669(7) 0.5330(6) 0.2504(5) 0.075(3) Uani 1 1 d . . . . .
H11 H -0.1653 0.5805 0.2316 0.090 Uiso 1 1 calc R U . . .
C12 C -0.1125(6) 0.4957(5) 0.2869(4) 0.058(2) Uani 1 1 d . . . . .
H12 H -0.0742 0.5184 0.2935 0.069 Uiso 1 1 calc R U . . .
C13 C 0.4881(5) 0.3825(4) 0.3602(3) 0.0384(18) Uani 1 1 d . . . . .
C14 C 0.5689(5) 0.3667(5) 0.3445(4) 0.047(2) Uani 1 1 d . . . . .
H14 H 0.5880 0.3781 0.3062 0.056 Uiso 1 1 calc R U . . .
C15 C 0.6222(6) 0.3350(5) 0.3831(4) 0.055(2) Uani 1 1 d . . . . .
H15 H 0.6771 0.3264 0.3715 0.066 Uiso 1 1 calc R U . . .
C16 C 0.5963(6) 0.3156(5) 0.4384(4) 0.057(2) Uani 1 1 d . . . . .
H16 H 0.6329 0.2936 0.4650 0.068 Uiso 1 1 calc R U . . .
C17 C 0.5159(6) 0.3286(5) 0.4546(4) 0.053(2) Uani 1 1 d . . . . .
H17 H 0.4975 0.3148 0.4926 0.064 Uiso 1 1 calc R U . . .
C18 C 0.4622(6) 0.3614(4) 0.4164(3) 0.0439(19) Uani 1 1 d . . . . .
H18 H 0.4074 0.3698 0.4282 0.053 Uiso 1 1 calc R U . . .
C19 C 0.4600(5) 0.4856(4) 0.2605(3) 0.0348(16) Uani 1 1 d . . . . .
C20 C 0.5053(6) 0.5269(5) 0.2766(4) 0.047(2) Uani 1 1 d . . . . .
H20 H 0.5136 0.5245 0.3152 0.057 Uiso 1 1 calc R U . . .
C21 C 0.5383(6) 0.5717(5) 0.2361(4) 0.059(3) Uani 1 1 d . . . . .
H21 H 0.5701 0.5989 0.2471 0.070 Uiso 1 1 calc R U . . .
C22 C 0.5253(6) 0.5769(5) 0.1800(4) 0.055(2) Uani 1 1 d . . . . .
H22 H 0.5485 0.6073 0.1525 0.065 Uiso 1 1 calc R U . . .
C23 C 0.4789(6) 0.5383(5) 0.1643(4) 0.050(2) Uani 1 1 d . . . . .
H23 H 0.4687 0.5430 0.1259 0.059 Uiso 1 1 calc R U . . .
C24 C 0.4470(5) 0.4924(4) 0.2042(3) 0.0437(19) Uani 1 1 d . . . . .
H24 H 0.4156 0.4652 0.1927 0.052 Uiso 1 1 calc R U . . .
C25 C -0.0139(5) 0.4473(4) 0.3925(3) 0.0368(17) Uani 1 1 d . . . . .
H25A H 0.0019 0.4833 0.3628 0.044 Uiso 1 1 calc R U . . .
H25B H -0.0628 0.4759 0.4153 0.044 Uiso 1 1 calc R U . . .
C26 C 0.0507(5) 0.4160(4) 0.4307(3) 0.0384(18) Uani 1 1 d . . . . .
H26A H 0.0938 0.3756 0.4115 0.046 Uiso 1 1 calc R U . . .
H26B H 0.0291 0.3926 0.4662 0.046 Uiso 1 1 calc R U . . .
C27 C 0.0846(5) 0.4762(5) 0.4455(3) 0.0437(19) Uani 1 1 d . . . . .
H27A H 0.1196 0.4540 0.4754 0.052 Uiso 1 1 calc R U . . .
H27B H 0.0407 0.5188 0.4614 0.052 Uiso 1 1 calc R U . . .
C28 C 0.1313(5) 0.5074(4) 0.3951(3) 0.0416(18) Uani 1 1 d . . . . .
H28A H 0.1731 0.4645 0.3776 0.050 Uiso 1 1 calc R U . . .
H28B H 0.0956 0.5327 0.3663 0.050 Uiso 1 1 calc R U . . .
C29 C 0.1694(5) 0.5635(4) 0.4112(3) 0.0441(19) Uani 1 1 d . . . . .
H29A H 0.2089 0.5369 0.4372 0.053 Uiso 1 1 calc R U . . .
H29B H 0.1284 0.6040 0.4318 0.053 Uiso 1 1 calc R U . . .
C30 C 0.2098(5) 0.5997(5) 0.3598(4) 0.049(2) Uani 1 1 d . . . . .
H30A H 0.2343 0.6344 0.3736 0.059 Uiso 1 1 calc R U . . .
H30B H 0.1689 0.6310 0.3362 0.059 Uiso 1 1 calc R U . . .
C31 C 0.2733(5) 0.5441(4) 0.3219(3) 0.0419(19) Uani 1 1 d . . . . .
H31A H 0.2485 0.5122 0.3051 0.050 Uiso 1 1 calc R U . . .
H31B H 0.2963 0.5731 0.2904 0.050 Uiso 1 1 calc R U . . .
C32 C 0.3385(5) 0.4934(4) 0.3545(3) 0.0390(18) Uani 1 1 d . . . . .
H32A H 0.3149 0.4656 0.3866 0.047 Uiso 1 1 calc R U . . .
H32B H 0.3636 0.5256 0.3707 0.047 Uiso 1 1 calc R U . . .
C33 C 0.1802(5) 0.0915(4) 0.5019(3) 0.0380(17) Uani 1 1 d . . . . .
C34 C 0.2004(5) 0.0494(5) 0.5518(3) 0.0434(19) Uani 1 1 d . . . . .
H34 H 0.2350 0.0619 0.5730 0.052 Uiso 1 1 calc R U . . .
C35 C 0.1709(6) -0.0108(5) 0.5715(4) 0.055(2) Uani 1 1 d . . . . .
H35 H 0.1860 -0.0399 0.6056 0.066 Uiso 1 1 calc R U . . .
C36 C 0.1197(6) -0.0284(5) 0.5415(4) 0.054(2) Uani 1 1 d . . . . .
H36 H 0.0981 -0.0685 0.5555 0.065 Uiso 1 1 calc R U . . .
C37 C 0.1000(6) 0.0125(5) 0.4913(4) 0.050(2) Uani 1 1 d . . . . .
H37 H 0.0656 -0.0002 0.4701 0.059 Uiso 1 1 calc R U . . .
C38 C 0.1304(5) 0.0726(5) 0.4714(3) 0.045(2) Uani 1 1 d . . . . .
H38 H 0.1168 0.1006 0.4366 0.054 Uiso 1 1 calc R U . . .
C39 C 0.1635(5) 0.2404(4) 0.5290(3) 0.0424(19) Uani 1 1 d . . . . .
C40 C 0.0879(6) 0.2428(5) 0.5545(4) 0.052(2) Uani 1 1 d . . . . .
H40 H 0.0640 0.2075 0.5450 0.063 Uiso 1 1 calc R U . . .
C41 C 0.0466(7) 0.2954(5) 0.5936(4) 0.063(3) Uani 1 1 d . . . . .
H41 H -0.0053 0.2963 0.6100 0.076 Uiso 1 1 calc R U . . .
C42 C 0.0804(7) 0.3464(5) 0.6088(4) 0.069(3) Uani 1 1 d . . . . .
H42 H 0.0529 0.3814 0.6365 0.082 Uiso 1 1 calc R U . . .
C43 C 0.1548(8) 0.3457(6) 0.5830(5) 0.075(3) Uani 1 1 d . . . . .
H43 H 0.1781 0.3815 0.5926 0.090 Uiso 1 1 calc R U . . .
C44 C 0.1963(6) 0.2938(5) 0.5433(4) 0.059(3) Uani 1 1 d . . . . .
H44 H 0.2472 0.2946 0.5257 0.071 Uiso 1 1 calc R U . . .
C45 C 0.6113(5) 0.0802(5) 0.1450(3) 0.0422(18) Uani 1 1 d . . . . .
C46 C 0.6352(7) 0.0031(5) 0.1606(4) 0.066(3) Uani 1 1 d . . . . .
H46 H 0.6276 -0.0140 0.1995 0.080 Uiso 1 1 calc R U . . .
C47 C 0.6701(8) -0.0495(6) 0.1200(6) 0.083(4) Uani 1 1 d . . . . .
H47 H 0.6861 -0.1021 0.1315 0.100 Uiso 1 1 calc R U . . .
C48 C 0.6816(6) -0.0269(7) 0.0644(5) 0.074(3) Uani 1 1 d . . . . .
H48 H 0.7064 -0.0632 0.0370 0.088 Uiso 1 1 calc R U . . .
C49 C 0.6571(7) 0.0492(6) 0.0477(5) 0.069(3) Uani 1 1 d . . . . .
H49 H 0.6642 0.0654 0.0086 0.082 Uiso 1 1 calc R U . . .
C50 C 0.6219(6) 0.1023(6) 0.0877(4) 0.055(2) Uani 1 1 d . . . . .
H50 H 0.6048 0.1547 0.0756 0.066 Uiso 1 1 calc R U . . .
C51 C 0.6206(4) 0.2204(4) 0.1786(3) 0.0354(16) Uani 1 1 d . . . . .
C52 C 0.5861(5) 0.2935(4) 0.1958(3) 0.0403(18) Uani 1 1 d . . . . .
H52 H 0.5333 0.3076 0.2140 0.048 Uiso 1 1 calc R U . . .
C53 C 0.6275(5) 0.3462(4) 0.1868(3) 0.0410(19) Uani 1 1 d . . . . .
H53 H 0.6036 0.3959 0.1994 0.049 Uiso 1 1 calc R U . . .
C54 C 0.7047(5) 0.3262(4) 0.1591(3) 0.0403(18) Uani 1 1 d . . . . .
H54 H 0.7336 0.3620 0.1533 0.048 Uiso 1 1 calc R U . . .
C55 C 0.7382(5) 0.2552(5) 0.1406(3) 0.0417(19) Uani 1 1 d . . . . .
H55 H 0.7901 0.2421 0.1207 0.050 Uiso 1 1 calc R U . . .
C56 C 0.6972(5) 0.2016(4) 0.1504(3) 0.0405(18) Uani 1 1 d . . . . .
H56 H 0.7217 0.1520 0.1378 0.049 Uiso 1 1 calc R U . . .
C57 C 0.3180(5) 0.1450(5) 0.4893(3) 0.0442(19) Uani 1 1 d . . . . .
H57A H 0.3375 0.1900 0.4835 0.053 Uiso 1 1 calc R U . . .
H57B H 0.3208 0.1255 0.5296 0.053 Uiso 1 1 calc R U . . .
C58 C 0.3710(5) 0.0842(5) 0.4511(3) 0.051(2) Uani 1 1 d . . . . .
H58A H 0.3504 0.0904 0.4141 0.061 Uiso 1 1 calc R U . . .
H58B H 0.3718 0.0333 0.4689 0.061 Uiso 1 1 calc R U . . .
C59 C 0.4581(6) 0.0915(7) 0.4414(5) 0.077(3) Uani 1 1 d . . . . .
H59A H 0.4555 0.1447 0.4284 0.093 Uiso 1 1 calc R U . . .
H59B H 0.4800 0.0800 0.4782 0.093 Uiso 1 1 calc R U . . .
C60 C 0.5119(6) 0.0407(6) 0.3996(4) 0.061(3) Uani 1 1 d . . . . .
H60A H 0.4900 0.0521 0.3628 0.073 Uiso 1 1 calc R U . . .
H60B H 0.5146 -0.0125 0.4126 0.073 Uiso 1 1 calc R U . . .
C61 C 0.5938(6) 0.0482(7) 0.3907(4) 0.066(3) Uani 1 1 d . . . . .
H61A H 0.6267 0.0086 0.3652 0.079 Uiso 1 1 calc R U . . .
H61B H 0.6146 0.0355 0.4278 0.079 Uiso 1 1 calc R U . . .
C62 C 0.6078(6) 0.1232(5) 0.3665(4) 0.051(2) Uani 1 1 d . . . . .
H62A H 0.6655 0.1152 0.3596 0.061 Uiso 1 1 calc R U . . .
H62B H 0.5858 0.1605 0.3958 0.061 Uiso 1 1 calc R U . . .
C63 C 0.5727(5) 0.1582(5) 0.3114(3) 0.047(2) Uani 1 1 d . . . . .
H63A H 0.5144 0.1729 0.3193 0.056 Uiso 1 1 calc R U . . .
H63B H 0.5879 0.2050 0.2991 0.056 Uiso 1 1 calc R U . . .
C64 C 0.5991(5) 0.1059(4) 0.2634(3) 0.0399(18) Uani 1 1 d . . . . .
H64A H 0.5794 0.0613 0.2741 0.048 Uiso 1 1 calc R U . . .
H64B H 0.6575 0.0873 0.2577 0.048 Uiso 1 1 calc R U . . .
C65 C 0.1791(5) -0.0676(4) 0.3333(3) 0.0389(18) Uani 1 1 d . . . . .
C66 C 0.1854(6) -0.1447(4) 0.3428(4) 0.049(2) Uani 1 1 d . . . . .
H66 H 0.2362 -0.1812 0.3413 0.059 Uiso 1 1 calc R U . . .
C67 C 0.1186(6) -0.1687(5) 0.3542(4) 0.057(3) Uani 1 1 d . . . . .
H67 H 0.1237 -0.2214 0.3601 0.068 Uiso 1 1 calc R U . . .
C68 C 0.0449(6) -0.1167(5) 0.3571(4) 0.055(2) Uani 1 1 d . . . . .
H68 H -0.0006 -0.1334 0.3662 0.067 Uiso 1 1 calc R U . . .
C69 C 0.0365(6) -0.0396(5) 0.3468(4) 0.053(2) Uani 1 1 d . . . . .
H69 H -0.0144 -0.0035 0.3478 0.063 Uiso 1 1 calc R U . . .
C70 C 0.1044(5) -0.0162(5) 0.3349(4) 0.047(2) Uani 1 1 d . . . . .
H70 H 0.0991 0.0364 0.3276 0.056 Uiso 1 1 calc R U . . .
C71 C 0.3240(5) -0.0817(4) 0.3744(3) 0.0397(18) Uani 1 1 d . . . . .
C72 C 0.4062(6) -0.1018(5) 0.3659(4) 0.051(2) Uani 1 1 d . . . . .
H72 H 0.4322 -0.0929 0.3292 0.061 Uiso 1 1 calc R U . . .
C73 C 0.4504(6) -0.1342(5) 0.4096(4) 0.058(2) Uani 1 1 d . . . . .
H73 H 0.5064 -0.1472 0.4027 0.069 Uiso 1 1 calc R U . . .
C74 C 0.4147(7) -0.1482(5) 0.4631(4) 0.059(3) Uani 1 1 d . . . . .
H74 H 0.4455 -0.1704 0.4932 0.070 Uiso 1 1 calc R U . . .
C75 C 0.3331(7) -0.1295(5) 0.4727(4) 0.062(3) Uani 1 1 d . . . . .
H75 H 0.3078 -0.1394 0.5094 0.075 Uiso 1 1 calc R U . . .
C76 C 0.2885(6) -0.0964(5) 0.4292(4) 0.052(2) Uani 1 1 d . . . . .
H76 H 0.2325 -0.0834 0.4365 0.062 Uiso 1 1 calc R U . . .
C77 C 0.2874(5) 0.3053(5) -0.0158(3) 0.045(2) Uani 1 1 d . . . . .
C78 C 0.2873(7) 0.3762(5) -0.0388(4) 0.061(3) Uani 1 1 d . . . . .
H78 H 0.3235 0.3989 -0.0285 0.073 Uiso 1 1 calc R U . . .
C79 C 0.2360(8) 0.4149(6) -0.0763(4) 0.072(3) Uani 1 1 d . . . . .
H79 H 0.2375 0.4638 -0.0919 0.086 Uiso 1 1 calc R U . . .
C80 C 0.1821(7) 0.3844(8) -0.0920(4) 0.081(4) Uani 1 1 d . . . . .
H80 H 0.1466 0.4115 -0.1183 0.097 Uiso 1 1 calc R U . . .
C81 C 0.1809(7) 0.3134(8) -0.0686(5) 0.085(4) Uani 1 1 d . . . . .
H81 H 0.1436 0.2915 -0.0782 0.102 Uiso 1 1 calc R U . . .
C82 C 0.2340(7) 0.2736(7) -0.0309(4) 0.066(3) Uani 1 1 d . . . . .
H82 H 0.2333 0.2243 -0.0155 0.079 Uiso 1 1 calc R U . . .
C83 C 0.4473(5) 0.2719(4) 0.0070(3) 0.0384(18) Uani 1 1 d . . . . .
C84 C 0.4932(5) 0.2888(5) 0.0426(4) 0.045(2) Uani 1 1 d . . . . .
H84 H 0.4747 0.2932 0.0820 0.054 Uiso 1 1 calc R U . . .
C85 C 0.5656(5) 0.2994(5) 0.0216(4) 0.054(2) Uani 1 1 d . . . . .
H85 H 0.5961 0.3110 0.0466 0.064 Uiso 1 1 calc R U . . .
C86 C 0.5937(6) 0.2933(5) -0.0350(4) 0.060(3) Uani 1 1 d . . . . .
H86 H 0.6438 0.2999 -0.0491 0.072 Uiso 1 1 calc R U . . .
C87 C 0.5483(6) 0.2776(6) -0.0713(4) 0.067(3) Uani 1 1 d . . . . .
H87 H 0.5669 0.2746 -0.1107 0.080 Uiso 1 1 calc R U . . .
C88 C 0.4756(6) 0.2659(5) -0.0508(4) 0.053(2) Uani 1 1 d . . . . .
H88 H 0.4455 0.2539 -0.0759 0.063 Uiso 1 1 calc R U . . .
C89 C 0.3193(5) -0.0853(4) 0.2546(3) 0.0403(18) Uani 1 1 d . . . . .
H89A H 0.3708 -0.0751 0.2442 0.048 Uiso 1 1 calc R U . . .
H89B H 0.3297 -0.1406 0.2640 0.048 Uiso 1 1 calc R U . . .
C90 C 0.2721(6) -0.0617(5) 0.2041(4) 0.050(2) Uani 1 1 d . . . . .
H90A H 0.2602 -0.0061 0.1957 0.060 Uiso 1 1 calc R U . . .
H90B H 0.2213 -0.0733 0.2142 0.060 Uiso 1 1 calc R U . . .
C91 C 0.3162(6) -0.1019(5) 0.1507(4) 0.052(2) Uani 1 1 d . . . . .
H91A H 0.3304 -0.1574 0.1603 0.062 Uiso 1 1 calc R U . . .
H91B H 0.2796 -0.0898 0.1215 0.062 Uiso 1 1 calc R U . . .
C92 C 0.3904(6) -0.0822(5) 0.1251(4) 0.059(3) Uani 1 1 d . . . . .
H92A H 0.4155 -0.1126 0.0920 0.071 Uiso 1 1 calc R U . . .
H92B H 0.4283 -0.0951 0.1535 0.071 Uiso 1 1 calc R U . . .
C93 C 0.3713(6) 0.0042(5) 0.1058(4) 0.052(2) Uani 1 1 d . . . . .
H93A H 0.3264 0.0191 0.0830 0.062 Uiso 1 1 calc R U . . .
H93B H 0.3554 0.0343 0.1397 0.062 Uiso 1 1 calc R U . . .
C94 C 0.4401(7) 0.0216(5) 0.0716(4) 0.059(3) Uani 1 1 d . . . . .
H94A H 0.4471 0.0020 0.0336 0.070 Uiso 1 1 calc R U . . .
H94B H 0.4879 -0.0058 0.0899 0.070 Uiso 1 1 calc R U . . .
C95 C 0.4340(6) 0.1059(5) 0.0638(4) 0.049(2) Uani 1 1 d . . . . .
H95A H 0.4237 0.1260 0.1019 0.059 Uiso 1 1 calc R U . . .
H95B H 0.4857 0.1109 0.0458 0.059 Uiso 1 1 calc R U . . .
C96 C 0.3706(5) 0.1553(4) 0.0283(3) 0.0406(18) Uani 1 1 d . . . . .
H96A H 0.3209 0.1421 0.0401 0.049 Uiso 1 1 calc R U . . .
H96B H 0.3874 0.1453 -0.0123 0.049 Uiso 1 1 calc R U . . .
C97 C 0.0479(5) 0.0710(4) 0.1737(3) 0.0405(18) Uani 1 1 d . . . . .
C98 C 0.1014(6) 0.0571(5) 0.1253(4) 0.053(2) Uani 1 1 d . . . . .
H98 H 0.1235 0.0956 0.1078 0.063 Uiso 1 1 calc R U . . .
C99 C 0.1231(7) -0.0119(6) 0.1020(5) 0.068(3) Uani 1 1 d . . . . .
H99 H 0.1583 -0.0196 0.0677 0.081 Uiso 1 1 calc R U . . .
C100 C 0.0951(7) -0.0695(6) 0.1273(5) 0.072(3) Uani 1 1 d . . . . .
H100 H 0.1118 -0.1174 0.1112 0.087 Uiso 1 1 calc R U . . .
C101 C 0.0417(7) -0.0576(6) 0.1769(5) 0.076(3) Uani 1 1 d . . . . .
H101 H 0.0216 -0.0972 0.1948 0.091 Uiso 1 1 calc R U . . .
C102 C 0.0184(6) 0.0122(5) 0.1996(4) 0.058(2) Uani 1 1 d . . . . .
H102 H -0.0181 0.0206 0.2332 0.069 Uiso 1 1 calc R U . . .
C103 C -0.0679(5) 0.1674(4) 0.2534(3) 0.0372(17) Uani 1 1 d . . . . .
C104 C -0.1363(5) 0.1622(6) 0.2359(4) 0.055(2) Uani 1 1 d . . . . .
H104 H -0.1365 0.1532 0.1975 0.066 Uiso 1 1 calc R U . . .
C105 C -0.2046(6) 0.1700(6) 0.2739(4) 0.061(3) Uani 1 1 d . . . . .
H105 H -0.2510 0.1662 0.2615 0.073 Uiso 1 1 calc R U . . .
C106 C -0.2048(5) 0.1831(5) 0.3297(4) 0.0452(19) Uani 1 1 d . . . . .
H106 H -0.2516 0.1888 0.3557 0.054 Uiso 1 1 calc R U . . .
C107 C -0.1383(5) 0.1881(5) 0.3476(3) 0.0426(19) Uani 1 1 d . . . . .
H107 H -0.1388 0.1971 0.3861 0.051 Uiso 1 1 calc R U . . .
C108 C -0.0697(5) 0.1800(4) 0.3099(3) 0.0405(18) Uani 1 1 d . . . . .
H108 H -0.0234 0.1831 0.3230 0.049 Uiso 1 1 calc R U . . .
C109 C 0.1992(5) 0.6071(4) 0.1691(3) 0.0430(19) Uani 1 1 d . . . . .
C110 C 0.2605(7) 0.6389(6) 0.1619(4) 0.069(3) Uani 1 1 d . . . . .
H110 H 0.3089 0.6136 0.1406 0.083 Uiso 1 1 calc R U . . .
C111 C 0.2536(9) 0.7057(6) 0.1846(5) 0.083(4) Uani 1 1 d . . . . .
H111 H 0.2968 0.7262 0.1788 0.100 Uiso 1 1 calc R U . . .
C112 C 0.1836(9) 0.7432(6) 0.2159(5) 0.080(4) Uani 1 1 d . . . . .
H112 H 0.1777 0.7901 0.2310 0.096 Uiso 1 1 calc R U . . .
C113 C 0.1233(8) 0.7117(7) 0.2248(5) 0.086(4) Uani 1 1 d . . . . .
H113 H 0.0752 0.7367 0.2467 0.103 Uiso 1 1 calc R U . . .
C114 C 0.1310(6) 0.6438(6) 0.2025(4) 0.066(3) Uani 1 1 d . . . . .
H114 H 0.0887 0.6222 0.2101 0.079 Uiso 1 1 calc R U . . .
C115 C 0.2718(5) 0.5256(4) 0.0726(3) 0.0375(17) Uani 1 1 d . . . . .
C116 C 0.2425(6) 0.5772(5) 0.0284(4) 0.050(2) Uani 1 1 d . . . . .
H116 H 0.1889 0.6080 0.0328 0.060 Uiso 1 1 calc R U . . .
C117 C 0.2901(7) 0.5845(6) -0.0218(4) 0.061(3) Uani 1 1 d . . . . .
H117 H 0.2689 0.6202 -0.0514 0.073 Uiso 1 1 calc R U . . .
C118 C 0.3680(7) 0.5407(6) -0.0295(4) 0.061(3) Uani 1 1 d . . . . .
H118 H 0.4005 0.5465 -0.0640 0.073 Uiso 1 1 calc R U . . .
C119 C 0.3982(6) 0.4886(5) 0.0133(4) 0.055(2) Uani 1 1 d . . . . .
H119 H 0.4515 0.4576 0.0081 0.066 Uiso 1 1 calc R U . . .
C120 C 0.3505(5) 0.4811(5) 0.0646(3) 0.045(2) Uani 1 1 d . . . . .
H120 H 0.3720 0.4454 0.0941 0.054 Uiso 1 1 calc R U . . .
C121 C -0.0172(5) 0.2294(5) 0.1443(3) 0.0406(18) Uani 1 1 d . . . . .
H12A H 0.0251 0.2254 0.1120 0.049 Uiso 1 1 calc R U . . .
H12B H -0.0604 0.2148 0.1318 0.049 Uiso 1 1 calc R U . . .
C122 C -0.0485(5) 0.3113(4) 0.1609(3) 0.046(2) Uani 1 1 d . . . . .
H12C H -0.0852 0.3134 0.1966 0.055 Uiso 1 1 calc R U . . .
H12D H -0.0037 0.3274 0.1689 0.055 Uiso 1 1 calc R U . . .
C123 C -0.0912(6) 0.3676(5) 0.1162(4) 0.053(2) Uani 1 1 d . . . . .
H12E H -0.1390 0.3543 0.1113 0.064 Uiso 1 1 calc R U . . .
H12F H -0.1090 0.4188 0.1310 0.064 Uiso 1 1 calc R U . . .
C124 C -0.0440(6) 0.3719(6) 0.0584(4) 0.057(2) Uani 1 1 d . . . . .
H12G H -0.0351 0.3239 0.0405 0.068 Uiso 1 1 calc R U . . .
H12H H -0.0762 0.4134 0.0345 0.068 Uiso 1 1 calc R U . . .
C125 C 0.0352(5) 0.3851(5) 0.0580(4) 0.049(2) Uani 1 1 d . . . . .
H12I H 0.0697 0.3409 0.0783 0.059 Uiso 1 1 calc R U . . .
H12J H 0.0600 0.3875 0.0181 0.059 Uiso 1 1 calc R U . . .
C126 C 0.0319(5) 0.4562(5) 0.0846(4) 0.048(2) Uani 1 1 d . . . . .
H12K H 0.0052 0.4554 0.1240 0.057 Uiso 1 1 calc R U . . .
H12L H 0.0002 0.5011 0.0630 0.057 Uiso 1 1 calc R U . . .
C127 C 0.1148(5) 0.4634(5) 0.0851(3) 0.0447(19) Uani 1 1 d . . . . .
H12M H 0.1485 0.4154 0.1019 0.054 Uiso 1 1 calc R U . . .
H12N H 0.1385 0.4712 0.0455 0.054 Uiso 1 1 calc R U . . .
C128 C 0.1136(5) 0.5291(4) 0.1189(3) 0.0410(18) Uani 1 1 d . . . . .
H12O H 0.0746 0.5319 0.1533 0.049 Uiso 1 1 calc R U . . .
H12P H 0.0971 0.5774 0.0954 0.049 Uiso 1 1 calc R U . . .
C129 C 0.8793(13) 0.8187(13) 0.2178(9) 0.143(7) Uiso 1 1 d . . . . .
C130 C 0.8876(9) 0.8178(9) 0.2752(6) 0.100(4) Uiso 1 1 d . . . . .
C131 C 0.8608(14) 0.8896(14) 0.2967(10) 0.153(7) Uiso 1 1 d . . . . .
C132 C 0.8323(12) 0.9534(12) 0.2724(9) 0.130(6) Uiso 1 1 d . . . . .
C133 C 0.8299(14) 0.9574(13) 0.2135(10) 0.156(8) Uiso 1 1 d . . . . .
C134 C 0.8526(12) 0.8872(12) 0.1865(9) 0.137(6) Uiso 1 1 d . . . . .
C135 C 0.9078(15) 0.7392(15) 0.1955(11) 0.172(9) Uiso 1 1 d . . . . .
C136 C 0.4748(9) 0.6458(8) 0.3907(6) 0.095(4) Uiso 1 1 d . . . . .
C137 C 0.5412(9) 0.6655(8) 0.3666(6) 0.089(4) Uiso 1 1 d . . . . .
C138 C 0.6177(15) 0.6191(15) 0.3733(10) 0.167(8) Uiso 1 1 d . . . . .
C139 C 0.6288(14) 0.5466(13) 0.4074(10) 0.154(7) Uiso 1 1 d . . . . .
C140 C 0.5567(11) 0.5336(10) 0.4293(7) 0.115(5) Uiso 1 1 d . . . . .
C141 C 0.4827(9) 0.5743(8) 0.4243(6) 0.095(4) Uiso 1 1 d . . . . .
C142 C 0.3958(12) 0.6905(11) 0.3821(8) 0.126(6) Uiso 1 1 d . . . . .
C143 C 0.8773(12) 0.1045(11) 0.0373(8) 0.126(6) Uiso 1 1 d . . . . .
C144 C 0.8117(9) 0.1594(9) 0.0106(6) 0.098(4) Uiso 1 1 d . . . . .
C145 C 0.8348(9) 0.2165(8) -0.0265(6) 0.094(4) Uiso 1 1 d . . . . .
C146 C 0.9152(12) 0.2242(11) -0.0412(8) 0.129(6) Uiso 1 1 d . . . . .
C147 C 0.9650(14) 0.1675(13) -0.0126(9) 0.144(7) Uiso 1 1 d . . . . .
C148 C 0.9527(11) 0.1127(10) 0.0228(8) 0.117(5) Uiso 1 1 d . . . . .
C149 C 1.050(3) 0.157(3) -0.017(2) 0.18(2) Uiso 0.5 1 d . . P . .
C14B C 0.873(2) 0.049(2) 0.0707(17) 0.138(13) Uiso 0.5 1 d . . P . .
C162 C 0.6190(19) 0.7871(17) 0.2221(12) 0.090(7) Uiso 0.5 1 d . . P A 1
C155 C 0.5904(13) 0.8573(12) 0.2619(10) 0.132(6) Uiso 0.5 1 d . . P A 1
C160 C 0.6014(17) 0.8807(14) 0.2945(11) 0.077(6) Uiso 0.5 1 d . . P A 1
C154 C 0.652(3) 0.852(2) 0.3214(17) 0.122(11) Uiso 0.5 1 d . . P A 1
C156 C 0.713(3) 0.760(3) 0.299(2) 0.150(15) Uiso 0.5 1 d . . P A 1
C152 C 0.6914(12) 0.7465(11) 0.2546(9) 0.128(6) Uiso 0.5 1 d . . P A 1
C161 C 0.617(2) 0.749(2) 0.1807(15) 0.111(10) Uiso 0.5 1 d . . P A 1
C159 C 0.6581(18) 0.8104(16) 0.2900(12) 0.086(7) Uiso 0.5 1 d . . P B 2
C15B C 0.6914(12) 0.7465(11) 0.2546(9) 0.128(6) Uiso 0.5 1 d . . P B 2
C151 C 0.672(3) 0.733(2) 0.2116(19) 0.139(13) Uiso 0.5 1 d . . P B 2
C157 C 0.579(2) 0.791(2) 0.1902(17) 0.119(11) Uiso 0.5 1 d . . P B 2
C158 C 0.5613(16) 0.8619(14) 0.2291(11) 0.079(6) Uiso 0.5 1 d . . P B 2
C15A C 0.5904(13) 0.8573(12) 0.2619(10) 0.132(6) Uiso 0.5 1 d . . P B 2
C153 C 0.692(2) 0.810(2) 0.3384(16) 0.120(11) Uiso 0.5 1 d . . P B 2

loop_
_atom_site_aniso_label
_atom_site_aniso_U_11
_atom_site_aniso_U_22
_atom_site_aniso_U_33
_atom_site_aniso_U_23
_atom_site_aniso_U_13
_atom_site_aniso_U_12
Se1 0.0290(4) 0.0307(4) 0.0296(3) 0.0033(3) -0.0041(3) -0.0120(3)
Se2 0.0316(4) 0.0291(4) 0.0332(4) 0.0041(3) 0.0006(3) -0.0083(3)
Se3 0.0375(5) 0.0375(4) 0.0275(4) 0.0031(3) -0.0051(3) -0.0199(4)
Se4 0.0277(4) 0.0295(4) 0.0387(4) 0.0030(3) -0.0036(3) -0.0096(3)
Se5 0.0306(4) 0.0399(4) 0.0278(3) -0.0003(3) -0.0037(3) -0.0161(3)
Se6 0.0308(4) 0.0333(4) 0.0289(3) 0.0021(3) -0.0032(3) -0.0137(3)
Cu1 0.0314(6) 0.0296(5) 0.0340(5) 0.0028(4) -0.0013(4) -0.0109(4)
Cu2 0.0343(6) 0.0369(5) 0.0305(5) 0.0039(4) -0.0051(4) -0.0170(5)
Cu3 0.0303(6) 0.0310(5) 0.0356(5) 0.0046(4) -0.0033(4) -0.0103(5)
Cu4 0.0334(6) 0.0375(5) 0.0291(5) 0.0012(4) -0.0031(4) -0.0162(5)
Cu5 0.0382(7) 0.0335(5) 0.0360(5) -0.0021(4) 0.0006(5) -0.0152(5)
Cu6 0.0323(6) 0.0395(6) 0.0351(5) 0.0051(4) -0.0066(5) -0.0135(5)
Cu7 0.0369(6) 0.0369(5) 0.0339(5) -0.0023(4) -0.0001(5) -0.0141(5)
Cu8 0.0331(6) 0.0386(6) 0.0332(5) 0.0073(4) -0.0072(4) -0.0134(5)
Cu9 0.0324(6) 0.0330(5) 0.0335(5) 0.0036(4) -0.0022(4) -0.0129(5)
Cu10 0.0349(6) 0.0382(5) 0.0289(5) 0.0017(4) -0.0030(4) -0.0175(5)
Cu11 0.0311(6) 0.0337(5) 0.0353(5) 0.0034(4) -0.0031(4) -0.0133(5)
Cu12 0.0321(6) 0.0365(5) 0.0304(5) 0.0013(4) -0.0037(4) -0.0155(5)
P1 0.0284(10) 0.0332(9) 0.0348(9) 0.0004(7) 0.0007(8) -0.0098(8)
P2 0.0340(11) 0.0363(9) 0.0317(9) 0.0000(7) -0.0030(8) -0.0172(8)
P3 0.0384(12) 0.0404(10) 0.0292(9) 0.0071(7) -0.0056(8) -0.0177(9)
P4 0.0287(10) 0.0377(9) 0.0394(10) -0.0005(7) -0.0020(8) -0.0128(8)
P5 0.0373(11) 0.0296(9) 0.0388(10) 0.0046(7) -0.0036(8) -0.0126(8)
P6 0.0365(11) 0.0382(9) 0.0281(9) 0.0004(7) -0.0003(8) -0.0156(8)
P7 0.0322(11) 0.0411(10) 0.0325(9) 0.0007(7) -0.0046(8) -0.0171(8)
P8 0.0360(11) 0.0321(9) 0.0350(9) 0.0079(7) -0.0040(8) -0.0129(8)
C1 0.030(4) 0.042(4) 0.035(4) -0.004(3) -0.004(3) -0.016(3)
C2 0.042(5) 0.052(5) 0.046(4) -0.004(4) 0.000(4) -0.017(4)
C3 0.042(5) 0.080(6) 0.043(5) -0.006(4) 0.009(4) -0.030(5)
C4 0.066(7) 0.072(6) 0.031(4) 0.005(4) 0.001(4) -0.040(5)
C5 0.060(6) 0.048(5) 0.038(4) 0.006(3) -0.001(4) -0.025(4)
C6 0.044(5) 0.044(4) 0.040(4) 0.003(3) -0.004(4) -0.021(4)
C7 0.034(5) 0.048(4) 0.036(4) -0.003(3) 0.001(3) -0.010(4)
C8 0.045(5) 0.057(5) 0.050(5) 0.000(4) -0.006(4) -0.017(4)
C9 0.051(6) 0.085(7) 0.056(5) -0.003(5) -0.015(5) -0.022(5)
C10 0.055(7) 0.088(8) 0.056(6) 0.012(5) -0.025(5) -0.003(6)
C11 0.075(8) 0.065(6) 0.073(7) 0.023(5) -0.025(6) -0.005(6)
C12 0.063(7) 0.052(5) 0.059(5) 0.018(4) -0.020(5) -0.021(5)
C13 0.044(5) 0.034(4) 0.042(4) -0.001(3) -0.009(4) -0.017(4)
C14 0.042(5) 0.048(5) 0.052(5) -0.004(4) -0.001(4) -0.018(4)
C15 0.040(5) 0.051(5) 0.074(6) 0.001(4) -0.015(5) -0.013(4)
C16 0.063(7) 0.044(5) 0.069(6) 0.001(4) -0.038(5) -0.011(5)
C17 0.070(7) 0.047(5) 0.047(5) 0.006(4) -0.017(4) -0.021(5)
C18 0.051(5) 0.039(4) 0.042(4) 0.006(3) -0.011(4) -0.015(4)
C19 0.031(4) 0.034(4) 0.039(4) -0.001(3) -0.001(3) -0.012(3)
C20 0.060(6) 0.047(4) 0.044(4) -0.001(3) -0.003(4) -0.032(4)
C21 0.059(7) 0.064(6) 0.069(6) 0.002(5) -0.007(5) -0.044(5)
C22 0.059(6) 0.053(5) 0.054(5) 0.013(4) 0.001(4) -0.030(5)
C23 0.056(6) 0.054(5) 0.041(4) 0.011(4) -0.007(4) -0.024(5)
C24 0.049(5) 0.045(4) 0.041(4) 0.005(3) -0.003(4) -0.023(4)
C25 0.032(4) 0.033(4) 0.045(4) -0.001(3) 0.003(3) -0.013(3)
C26 0.044(5) 0.038(4) 0.033(4) -0.001(3) 0.001(3) -0.015(4)
C27 0.048(5) 0.050(4) 0.037(4) -0.005(3) 0.000(4) -0.022(4)
C28 0.039(5) 0.047(4) 0.041(4) -0.010(3) 0.004(4) -0.018(4)
C29 0.040(5) 0.045(4) 0.049(4) -0.011(3) 0.002(4) -0.014(4)
C30 0.045(5) 0.039(4) 0.064(5) 0.002(4) -0.005(4) -0.017(4)
C31 0.044(5) 0.044(4) 0.038(4) 0.003(3) -0.002(4) -0.017(4)
C32 0.037(5) 0.044(4) 0.038(4) -0.003(3) -0.002(3) -0.016(4)
C33 0.034(4) 0.039(4) 0.039(4) 0.000(3) 0.000(3) -0.011(3)
C34 0.048(5) 0.048(4) 0.036(4) 0.013(3) -0.009(4) -0.020(4)
C35 0.061(6) 0.055(5) 0.049(5) 0.017(4) -0.006(4) -0.025(5)
C36 0.064(6) 0.041(4) 0.054(5) 0.006(4) 0.008(5) -0.022(4)
C37 0.053(6) 0.054(5) 0.048(5) 0.005(4) 0.004(4) -0.033(5)
C38 0.050(6) 0.050(5) 0.037(4) 0.003(3) -0.002(4) -0.022(4)
C39 0.046(5) 0.037(4) 0.041(4) 0.008(3) -0.010(4) -0.011(4)
C40 0.049(6) 0.048(5) 0.057(5) -0.001(4) -0.003(4) -0.013(4)
C41 0.064(7) 0.050(5) 0.060(6) 0.000(4) 0.004(5) -0.002(5)
C42 0.094(9) 0.043(5) 0.054(5) -0.005(4) 0.000(6) -0.003(5)
C43 0.092(9) 0.049(5) 0.085(7) -0.016(5) -0.011(7) -0.021(6)
C44 0.064(7) 0.048(5) 0.070(6) -0.008(4) -0.004(5) -0.023(5)
C45 0.035(5) 0.047(4) 0.049(5) -0.004(3) -0.008(4) -0.017(4)
C46 0.087(8) 0.045(5) 0.067(6) -0.008(4) 0.000(6) -0.023(5)
C47 0.095(10) 0.047(6) 0.106(10) -0.022(6) -0.011(8) -0.014(6)
C48 0.055(7) 0.086(8) 0.085(8) -0.046(6) -0.002(6) -0.018(6)
C49 0.065(7) 0.082(8) 0.063(6) -0.024(5) -0.009(5) -0.020(6)
C50 0.056(6) 0.060(5) 0.052(5) -0.013(4) -0.008(4) -0.018(5)
C51 0.028(4) 0.044(4) 0.034(4) 0.003(3) -0.007(3) -0.010(3)
C52 0.030(4) 0.049(4) 0.042(4) -0.003(3) 0.005(3) -0.017(4)
C53 0.042(5) 0.039(4) 0.044(4) -0.002(3) -0.001(4) -0.017(4)
C54 0.042(5) 0.048(4) 0.034(4) 0.010(3) -0.008(3) -0.020(4)
C55 0.024(4) 0.054(5) 0.049(4) 0.003(4) 0.002(3) -0.019(4)
C56 0.033(5) 0.045(4) 0.046(4) -0.004(3) -0.005(4) -0.016(4)
C57 0.046(5) 0.057(5) 0.034(4) 0.004(3) -0.007(4) -0.023(4)
C58 0.044(5) 0.065(5) 0.036(4) 0.006(4) -0.010(4) -0.005(4)
C59 0.051(7) 0.090(8) 0.080(7) -0.021(6) -0.030(6) 0.008(6)
C60 0.058(7) 0.064(6) 0.064(6) 0.006(5) -0.011(5) -0.025(5)
C61 0.057(7) 0.099(8) 0.052(5) 0.026(5) -0.020(5) -0.043(6)
C62 0.046(6) 0.062(5) 0.046(5) 0.006(4) -0.008(4) -0.021(5)
C63 0.048(5) 0.048(4) 0.042(4) 0.001(3) -0.001(4) -0.016(4)
C64 0.035(5) 0.043(4) 0.042(4) 0.006(3) -0.003(3) -0.016(4)
C65 0.048(5) 0.038(4) 0.032(4) 0.006(3) -0.004(3) -0.017(4)
C66 0.055(6) 0.035(4) 0.058(5) 0.002(4) 0.000(4) -0.021(4)
C67 0.072(7) 0.049(5) 0.060(5) 0.002(4) -0.002(5) -0.037(5)
C68 0.061(7) 0.065(6) 0.052(5) 0.004(4) -0.001(5) -0.042(6)
C69 0.053(6) 0.058(5) 0.052(5) 0.002(4) -0.003(4) -0.026(5)
C70 0.047(6) 0.043(4) 0.053(5) 0.000(4) -0.005(4) -0.020(4)
C71 0.051(5) 0.028(4) 0.042(4) 0.004(3) -0.009(4) -0.015(4)
C72 0.047(6) 0.051(5) 0.056(5) 0.013(4) -0.014(4) -0.020(4)
C73 0.056(6) 0.047(5) 0.075(6) 0.011(4) -0.025(5) -0.020(5)
C74 0.086(8) 0.041(5) 0.054(5) 0.004(4) -0.035(5) -0.017(5)
C75 0.084(9) 0.050(5) 0.048(5) -0.003(4) -0.007(5) -0.014(5)
C76 0.067(7) 0.041(4) 0.045(5) -0.003(4) -0.003(4) -0.013(4)
C77 0.046(5) 0.052(5) 0.035(4) 0.002(3) -0.003(4) -0.014(4)
C78 0.080(8) 0.053(5) 0.045(5) 0.005(4) -0.023(5) -0.008(5)
C79 0.091(9) 0.059(6) 0.055(6) 0.009(5) -0.016(6) -0.008(6)
C80 0.074(8) 0.100(9) 0.047(6) 0.012(6) -0.023(5) 0.006(7)
C81 0.067(8) 0.123(11) 0.070(7) 0.016(7) -0.035(6) -0.031(8)
C82 0.064(7) 0.083(7) 0.055(6) 0.012(5) -0.019(5) -0.029(6)
C83 0.043(5) 0.032(4) 0.037(4) 0.000(3) 0.001(3) -0.011(3)
C84 0.043(5) 0.045(4) 0.044(4) 0.004(3) 0.001(4) -0.017(4)
C85 0.038(5) 0.060(5) 0.063(6) 0.008(4) 0.003(4) -0.022(4)
C86 0.041(6) 0.057(5) 0.075(7) 0.011(5) 0.007(5) -0.019(5)
C87 0.060(7) 0.071(6) 0.054(6) 0.008(5) 0.026(5) -0.018(5)
C88 0.055(6) 0.060(5) 0.041(4) -0.005(4) 0.006(4) -0.019(5)
C89 0.045(5) 0.040(4) 0.037(4) 0.005(3) -0.006(3) -0.016(4)
C90 0.052(6) 0.049(5) 0.047(5) 0.001(4) -0.008(4) -0.014(4)
C91 0.061(6) 0.049(5) 0.046(5) -0.002(4) -0.004(4) -0.019(5)
C92 0.082(8) 0.055(5) 0.042(5) -0.001(4) 0.009(5) -0.030(5)
C93 0.064(7) 0.041(4) 0.049(5) -0.006(4) 0.001(4) -0.015(4)
C94 0.076(7) 0.044(5) 0.052(5) -0.001(4) -0.003(5) -0.015(5)
C95 0.054(6) 0.048(5) 0.046(5) -0.001(4) -0.006(4) -0.018(4)
C96 0.052(5) 0.042(4) 0.032(4) -0.001(3) -0.004(3) -0.020(4)
C97 0.035(5) 0.044(4) 0.047(4) -0.002(3) -0.015(4) -0.014(4)
C98 0.047(6) 0.057(5) 0.056(5) -0.010(4) -0.008(4) -0.015(4)
C99 0.061(7) 0.071(7) 0.069(6) -0.031(5) -0.012(5) -0.006(5)
C100 0.071(8) 0.059(6) 0.093(8) -0.030(6) -0.025(6) -0.012(6)
C101 0.074(8) 0.057(6) 0.106(9) -0.007(6) -0.023(7) -0.027(6)
C102 0.060(6) 0.048(5) 0.068(6) 0.000(4) -0.007(5) -0.021(5)
C103 0.032(4) 0.042(4) 0.042(4) 0.004(3) -0.011(3) -0.016(3)
C104 0.045(6) 0.089(7) 0.037(4) 0.005(4) -0.009(4) -0.031(5)
C105 0.039(5) 0.098(8) 0.059(6) 0.008(5) -0.010(4) -0.040(6)
C106 0.036(5) 0.049(5) 0.050(5) 0.007(4) -0.004(4) -0.017(4)
C107 0.044(5) 0.048(4) 0.039(4) -0.005(3) 0.000(4) -0.020(4)
C108 0.036(5) 0.049(4) 0.043(4) -0.001(3) -0.003(3) -0.023(4)
C109 0.052(5) 0.036(4) 0.038(4) 0.008(3) -0.008(4) -0.011(4)
C110 0.087(9) 0.076(7) 0.060(6) -0.011(5) 0.011(6) -0.054(7)
C111 0.127(12) 0.067(7) 0.076(7) -0.014(6) 0.008(7) -0.064(8)
C112 0.134(12) 0.047(5) 0.066(7) -0.003(5) -0.025(7) -0.030(7)
C113 0.081(9) 0.079(8) 0.087(8) -0.037(7) -0.005(7) -0.001(7)
C114 0.055(6) 0.068(6) 0.076(7) -0.024(5) 0.003(5) -0.021(5)
C115 0.038(5) 0.035(4) 0.041(4) 0.008(3) -0.007(3) -0.016(4)
C116 0.051(6) 0.046(5) 0.051(5) 0.014(4) -0.008(4) -0.016(4)
C117 0.074(8) 0.067(6) 0.037(5) 0.023(4) -0.002(5) -0.027(6)
C118 0.080(8) 0.066(6) 0.038(5) 0.012(4) 0.004(5) -0.035(6)
C119 0.060(6) 0.052(5) 0.050(5) 0.006(4) 0.011(4) -0.025(5)
C120 0.045(5) 0.048(4) 0.043(4) 0.008(3) -0.001(4) -0.022(4)
C121 0.039(5) 0.054(5) 0.032(4) 0.003(3) -0.003(3) -0.020(4)
C122 0.044(5) 0.046(4) 0.047(4) 0.005(3) 0.000(4) -0.018(4)
C123 0.047(6) 0.053(5) 0.064(6) 0.013(4) -0.009(4) -0.028(5)
C124 0.053(6) 0.059(5) 0.063(6) 0.019(4) -0.024(5) -0.025(5)
C125 0.048(6) 0.053(5) 0.046(5) 0.006(4) -0.007(4) -0.019(4)
C126 0.043(5) 0.053(5) 0.049(5) 0.011(4) -0.011(4) -0.019(4)
C127 0.049(5) 0.047(4) 0.040(4) 0.011(3) -0.015(4) -0.018(4)
C128 0.038(5) 0.035(4) 0.048(4) 0.008(3) -0.009(4) -0.011(4)

loop_
_atom_type_symbol
_atom_type_description
_atom_type_scat_dispersion_real
_atom_type_scat_dispersion_imag
_atom_type_scat_source
C C 0.0181 0.0091 'International Tables Vol C Tables 4.2.6.8 and 6.1.1.4'
H H 0.0000 0.0000 'International Tables Vol C Tables 4.2.6.8 and 6.1.1.4'
P P 0.2955 0.4335 'International Tables Vol C Tables 4.2.6.8 and 6.1.1.4'
Cu Cu -1.9646 0.5888 'International Tables Vol C Tables 4.2.6.8 and 6.1.1.4'
Se Se -0.7943 1.1372 'International Tables Vol C Tables 4.2.6.8 and 6.1.1.4'

loop_
_geom_angle_atom_site_label_1
_geom_angle_atom_site_label_2
_geom_angle_atom_site_label_3
_geom_angle
Cu2 Se1 Cu1 80.35(5)
Cu2 Se1 Cu3 78.83(5)
Cu1 Se1 Cu3 126.94(5)
Cu2 Se1 Cu4 126.57(5)
Cu1 Se1 Cu4 75.49(5)
Cu3 Se1 Cu4 79.04(5)
Cu5 Se2 Cu6 77.41(5)
Cu5 Se2 Cu1 70.48(4)
Cu6 Se2 Cu1 66.99(5)
Cu5 Se2 Cu9 66.27(5)
Cu6 Se2 Cu9 70.92(5)
Cu1 Se2 Cu9 124.45(5)
Cu6 Se3 Cu7 77.27(5)
Cu6 Se3 Cu10 66.58(5)
Cu7 Se3 Cu10 72.21(4)
Cu6 Se3 Cu2 71.34(5)
Cu7 Se3 Cu2 66.89(5)
Cu10 Se3 Cu2 126.12(5)
Cu7 Se4 Cu8 77.18(5)
Cu7 Se4 Cu11 67.05(4)
Cu8 Se4 Cu11 70.95(5)
Cu7 Se4 Cu3 72.32(5)
Cu8 Se4 Cu3 66.23(5)
Cu11 Se4 Cu3 125.81(5)
Cu5 Se5 Cu8 78.61(5)
Cu5 Se5 Cu4 66.07(4)
Cu8 Se5 Cu4 72.29(5)
Cu5 Se5 Cu12 70.44(5)
Cu8 Se5 Cu12 67.24(5)
Cu4 Se5 Cu12 124.85(5)
Cu10 Se6 Cu12 126.99(5)
Cu10 Se6 Cu9 77.78(5)
Cu12 Se6 Cu9 76.07(5)
Cu10 Se6 Cu11 81.95(5)
Cu12 Se6 Cu11 78.58(5)
Cu9 Se6 Cu11 127.21(5)
P1 Cu1 Se1 116.50(7)
P1 Cu1 Se2 98.99(7)
Se1 Cu1 Se2 144.21(5)
P1 Cu1 Cu6 123.90(7)
Se1 Cu1 Cu6 98.96(6)
Se2 Cu1 Cu6 53.84(4)
P1 Cu1 Cu5 140.52(7)
Se1 Cu1 Cu5 97.49(5)
Se2 Cu1 Cu5 52.17(4)
Cu6 Cu1 Cu5 64.78(4)
P1 Cu1 Cu4 133.65(7)
Se1 Cu1 Cu4 52.45(4)
Se2 Cu1 Cu4 106.09(5)
Cu6 Cu1 Cu4 102.31(5)
Cu5 Cu1 Cu4 54.65(4)
P1 Cu1 Cu2 115.43(7)
Se1 Cu1 Cu2 49.78(4)
Se2 Cu1 Cu2 111.72(5)
Cu6 Cu1 Cu2 57.98(4)
Cu5 Cu1 Cu2 101.52(5)
Cu4 Cu1 Cu2 90.63(5)
P3 Cu2 Se1 115.40(7)
P3 Cu2 Se3 101.12(7)
Se1 Cu2 Se3 143.39(5)
P3 Cu2 Cu7 122.44(8)
Se1 Cu2 Cu7 100.70(5)
Se3 Cu2 Cu7 54.06(4)
P3 Cu2 Cu6 144.45(7)
Se1 Cu2 Cu6 95.06(5)
Se3 Cu2 Cu6 51.94(4)
Cu7 Cu2 Cu6 64.46(5)
P3 Cu2 Cu3 112.35(7)
Se1 Cu2 Cu3 50.76(4)
Se3 Cu2 Cu3 113.64(5)
Cu7 Cu2 Cu3 59.60(4)
Cu6 Cu2 Cu3 100.88(4)
P3 Cu2 Cu1 136.19(7)
Se1 Cu2 Cu1 49.87(4)
Se3 Cu2 Cu1 104.54(5)
Cu7 Cu2 Cu1 101.37(5)
Cu6 Cu2 Cu1 53.42(4)
Cu3 Cu2 Cu1 88.86(5)
P5 Cu3 Se1 115.27(7)
P5 Cu3 Se4 101.86(7)
Se1 Cu3 Se4 142.87(5)
P5 Cu3 Cu8 126.21(7)
Se1 Cu3 Cu8 100.23(6)
Se4 Cu3 Cu8 54.07(5)
P5 Cu3 Cu7 142.29(8)
Se1 Cu3 Cu7 95.15(5)
Se4 Cu3 Cu7 51.31(4)
Cu8 Cu3 Cu7 63.96(4)
P5 Cu3 Cu2 132.39(6)
Se1 Cu3 Cu2 50.41(4)
Se4 Cu3 Cu2 103.88(5)
Cu8 Cu3 Cu2 101.29(5)
Cu7 Cu3 Cu2 53.50(4)
P5 Cu3 Cu4 115.89(7)
Se1 Cu3 Cu4 50.53(4)
Se4 Cu3 Cu4 113.34(5)
Cu8 Cu3 Cu4 59.28(4)
Cu7 Cu3 Cu4 100.40(5)
Cu2 Cu3 Cu4 89.17(5)
P7 Cu4 Se1 115.19(7)
P7 Cu4 Se5 101.96(6)
Se1 Cu4 Se5 142.85(6)
P7 Cu4 Cu5 124.26(7)
Se1 Cu4 Cu5 101.36(5)
Se5 Cu4 Cu5 54.15(4)
P7 Cu4 Cu8 142.94(7)
Se1 Cu4 Cu8 94.78(6)
Se5 Cu4 Cu8 51.37(4)
Cu5 Cu4 Cu8 65.19(5)
P7 Cu4 Cu1 113.45(7)
Se1 Cu4 Cu1 52.06(4)
Se5 Cu4 Cu1 113.74(5)
Cu5 Cu4 Cu1 59.60(4)
Cu8 Cu4 Cu1 101.95(5)
P7 Cu4 Cu3 132.90(7)
Se1 Cu4 Cu3 50.43(4)
Se5 Cu4 Cu3 103.40(5)
Cu5 Cu4 Cu3 102.74(5)
Cu8 Cu4 Cu3 53.05(4)
Cu1 Cu4 Cu3 91.33(5)
Se2 Cu5 Se5 169.15(7)
Se2 Cu5 Cu4 122.12(5)
Se5 Cu5 Cu4 59.78(4)
Se2 Cu5 Cu9 59.81(4)
Se5 Cu5 Cu9 122.77(5)
Cu4 Cu5 Cu9 159.62(6)
Se2 Cu5 Cu1 57.36(4)
Se5 Cu5 Cu1 125.51(5)
Cu4 Cu5 Cu1 65.74(5)
Cu9 Cu5 Cu1 108.63(5)
Se2 Cu5 Cu12 125.96(5)
Se5 Cu5 Cu12 57.40(4)
Cu4 Cu5 Cu12 109.06(5)
Cu9 Cu5 Cu12 66.19(4)
Cu1 Cu5 Cu12 152.45(6)
Se2 Cu5 Cu6 51.38(4)
Se5 Cu5 Cu6 139.47(6)
Cu4 Cu5 Cu6 103.72(5)
Cu9 Cu5 Cu6 60.35(4)
Cu1 Cu5 Cu6 55.65(4)
Cu12 Cu5 Cu6 102.94(5)
Se2 Cu5 Cu8 140.13(6)
Se5 Cu5 Cu8 50.71(4)
Cu4 Cu5 Cu8 60.92(4)
Cu9 Cu5 Cu8 103.76(5)
Cu1 Cu5 Cu8 103.13(6)
Cu12 Cu5 Cu8 55.42(4)
Cu6 Cu5 Cu8 88.75(5)
Se2 Cu6 Se3 166.07(6)
Se2 Cu6 Cu10 122.56(5)
Se3 Cu6 Cu10 59.25(4)
Se2 Cu6 Cu1 59.18(4)
Se3 Cu6 Cu1 124.14(5)
Cu10 Cu6 Cu1 161.97(5)
Se2 Cu6 Cu9 57.15(4)
Se3 Cu6 Cu9 126.35(6)
Cu10 Cu6 Cu9 67.13(5)
Cu1 Cu6 Cu9 107.29(6)
Se2 Cu6 Cu2 127.64(6)
Se3 Cu6 Cu2 56.72(4)
Cu10 Cu6 Cu2 108.15(6)
Cu1 Cu6 Cu2 68.60(5)
Cu9 Cu6 Cu2 153.22(5)
Se2 Cu6 Cu5 51.21(4)
Se3 Cu6 Cu5 142.71(5)
Cu10 Cu6 Cu5 106.23(5)
Cu1 Cu6 Cu5 59.57(4)
Cu9 Cu6 Cu5 54.91(4)
Cu2 Cu6 Cu5 105.10(5)
Se2 Cu6 Cu7 142.47(5)
Se3 Cu6 Cu7 51.45(4)
Cu10 Cu6 Cu7 61.16(5)
Cu1 Cu6 Cu7 105.77(5)
Cu9 Cu6 Cu7 103.69(5)
Cu2 Cu6 Cu7 55.26(4)
Cu5 Cu6 Cu7 91.26(5)
Se4 Cu7 Se3 167.81(6)
Se4 Cu7 Cu2 121.98(5)
Se3 Cu7 Cu2 59.05(4)
Se4 Cu7 Cu11 59.02(4)
Se3 Cu7 Cu11 124.75(5)
Cu2 Cu7 Cu11 160.58(6)
Se4 Cu7 Cu10 128.73(5)
Se3 Cu7 Cu10 56.09(4)
Cu2 Cu7 Cu10 106.84(5)
Cu11 Cu7 Cu10 69.76(5)
Se4 Cu7 Cu3 56.38(4)
Se3 Cu7 Cu3 125.93(5)
Cu2 Cu7 Cu3 66.90(5)
Cu11 Cu7 Cu3 106.71(5)
Cu10 Cu7 Cu3 152.21(6)
Se4 Cu7 Cu8 51.43(4)
Se3 Cu7 Cu8 140.67(6)
Cu2 Cu7 Cu8 104.25(5)
Cu11 Cu7 Cu8 60.00(4)
Cu10 Cu7 Cu8 104.73(5)
Cu3 Cu7 Cu8 54.52(4)
Se4 Cu7 Cu6 140.81(6)
Se3 Cu7 Cu6 51.28(4)
Cu2 Cu7 Cu6 60.28(5)
Cu11 Cu7 Cu6 105.74(6)
Cu10 Cu7 Cu6 54.62(4)
Cu3 Cu7 Cu6 102.90(5)
Cu8 Cu7 Cu6 89.40(5)
Se5 Cu8 Se4 167.35(6)
Se5 Cu8 Cu3 122.56(6)
Se4 Cu8 Cu3 59.70(5)
Se5 Cu8 Cu12 59.15(4)
Se4 Cu8 Cu12 123.75(6)
Cu3 Cu8 Cu12 160.01(5)
Se5 Cu8 Cu11 126.59(5)
Se4 Cu8 Cu11 56.87(4)
Cu3 Cu8 Cu11 108.87(6)
Cu12 Cu8 Cu11 67.64(5)
Se5 Cu8 Cu4 56.34(4)
Se4 Cu8 Cu4 127.36(5)
Cu3 Cu8 Cu4 67.67(5)
Cu12 Cu8 Cu4 106.04(6)
Cu11 Cu8 Cu4 153.19(5)
Se5 Cu8 Cu7 141.25(5)
Se4 Cu8 Cu7 51.39(4)
Cu3 Cu8 Cu7 61.52(4)
Cu12 Cu8 Cu7 103.93(5)
Cu11 Cu8 Cu7 55.50(4)
Cu4 Cu8 Cu7 104.17(5)
Se5 Cu8 Cu5 50.68(4)
Se4 Cu8 Cu5 141.97(5)
Cu3 Cu8 Cu5 105.26(6)
Cu12 Cu8 Cu5 59.02(4)
Cu11 Cu8 Cu5 105.00(5)
Cu4 Cu8 Cu5 53.88(4)
Cu7 Cu8 Cu5 90.58(5)
P8 Cu9 Se6 116.05(7)
P8 Cu9 Se2 100.09(7)
Se6 Cu9 Se2 143.66(5)
P8 Cu9 Cu5 119.77(8)
Se6 Cu9 Cu5 101.30(5)
Se2 Cu9 Cu5 53.92(4)
P8 Cu9 Cu6 144.76(7)
Se6 Cu9 Cu6 95.27(6)
Se2 Cu9 Cu6 51.93(4)
Cu5 Cu9 Cu6 64.74(4)
P8 Cu9 Cu12 110.50(6)
Se6 Cu9 Cu12 51.92(4)
Se2 Cu9 Cu12 113.10(5)
Cu5 Cu9 Cu12 59.22(4)
Cu6 Cu9 Cu12 101.28(5)
P8 Cu9 Cu10 136.54(7)
Se6 Cu9 Cu10 50.97(4)
Se2 Cu9 Cu10 104.62(5)
Cu5 Cu9 Cu10 103.67(5)
Cu6 Cu9 Cu10 53.91(4)
Cu12 Cu9 Cu10 91.86(5)
P2 Cu10 Se6 116.95(6)
P2 Cu10 Se3 101.16(6)
Se6 Cu10 Se3 141.88(5)
P2 Cu10 Cu6 125.05(7)
Se6 Cu10 Cu6 99.77(6)
Se3 Cu10 Cu6 54.17(4)
P2 Cu10 Cu7 142.56(7)
Se6 Cu10 Cu7 93.67(5)
Se3 Cu10 Cu7 51.70(4)
Cu6 Cu10 Cu7 64.23(5)
P2 Cu10 Cu9 115.25(7)
Se6 Cu10 Cu9 51.25(4)
Se3 Cu10 Cu9 113.11(5)
Cu6 Cu10 Cu9 58.96(4)
Cu7 Cu10 Cu9 100.44(5)
P4 Cu11 Se6 113.85(7)
P4 Cu11 Se4 103.16(7)
Se6 Cu11 Se4 142.74(6)
P4 Cu11 Cu7 126.32(7)
Se6 Cu11 Cu7 97.99(6)
Se4 Cu11 Cu7 53.93(4)
P4 Cu11 Cu8 144.10(7)
Se6 Cu11 Cu8 95.82(5)
Se4 Cu11 Cu8 52.19(4)
Cu7 Cu11 Cu8 64.51(5)
P4 Cu11 Cu12 132.94(7)
Se6 Cu11 Cu12 50.62(4)
Se4 Cu11 Cu12 105.83(5)
Cu7 Cu11 Cu12 100.74(5)
Cu8 Cu11 Cu12 54.19(4)
P6 Cu12 Se6 116.05(7)
P6 Cu12 Se5 99.56(7)
Se6 Cu12 Se5 144.04(5)
P6 Cu12 Cu8 122.96(7)
Se6 Cu12 Cu8 99.40(5)
Se5 Cu12 Cu8 53.62(4)
P6 Cu12 Cu5 141.13(8)
Se6 Cu12 Cu5 97.43(5)
Se5 Cu12 Cu5 52.15(4)
Cu8 Cu12 Cu5 65.56(5)
P6 Cu12 Cu9 134.25(7)
Se6 Cu12 Cu9 52.01(4)
Se5 Cu12 Cu9 106.14(5)
Cu8 Cu12 Cu9 102.72(5)
Cu5 Cu12 Cu9 54.59(4)
P6 Cu12 Cu11 113.16(7)
Se6 Cu12 Cu11 50.80(4)
Se5 Cu12 Cu11 111.64(5)
Cu8 Cu12 Cu11 58.17(4)
Cu5 Cu12 Cu11 103.03(5)
Cu9 Cu12 Cu11 91.71(5)
C7 P1 C1 103.5(4)
C7 P1 C25 104.2(4)
C1 P1 C25 102.2(3)
C7 P1 Cu1 115.4(2)
C1 P1 Cu1 123.3(3)
C25 P1 Cu1 106.1(3)
C13 P2 C19 104.1(4)
C13 P2 C32 101.8(4)
C19 P2 C32 102.1(3)
C13 P2 Cu10 115.3(2)
C19 P2 Cu10 121.3(2)
C32 P2 Cu10 109.8(3)
C39 P3 C57 103.6(4)
C39 P3 C33 100.8(3)
C57 P3 C33 104.6(4)
C39 P3 Cu2 117.2(3)
C57 P3 Cu2 108.5(3)
C33 P3 Cu2 120.3(3)
C45 P4 C51 102.7(3)
C45 P4 C64 103.3(4)
C51 P4 C64 101.1(3)
C45 P4 Cu11 119.5(3)
C51 P4 Cu11 118.6(3)
C64 P4 Cu11 109.0(3)
C71 P5 C65 102.5(4)
C71 P5 C89 103.6(4)
C65 P5 C89 102.1(4)
C71 P5 Cu3 113.7(2)
C65 P5 Cu3 121.9(3)
C89 P5 Cu3 111.0(2)
C77 P6 C83 103.2(4)
C77 P6 C96 104.0(4)
C83 P6 C96 103.0(4)
C77 P6 Cu12 117.8(3)
C83 P6 Cu12 120.4(3)
C96 P6 Cu12 106.4(2)
C97 P7 C103 104.4(3)
C97 P7 C121 102.3(4)
C103 P7 C121 102.1(4)
C97 P7 Cu4 112.9(3)
C103 P7 Cu4 120.6(3)
C121 P7 Cu4 112.5(3)
C115 P8 C109 101.1(3)
C115 P8 C128 103.5(4)
C109 P8 C128 102.8(4)
C115 P8 Cu9 120.2(3)
C109 P8 Cu9 118.3(3)
C128 P8 Cu9 108.7(2)
C6 C1 C2 118.5(7)
C6 C1 P1 119.1(6)
C2 C1 P1 122.5(6)
C3 C2 C1 119.6(9)
C4 C3 C2 120.9(9)
C3 C4 C5 120.1(7)
C4 C5 C6 119.5(8)
C1 C6 C5 121.3(8)
C8 C7 C12 117.4(9)
C8 C7 P1 121.2(6)
C12 C7 P1 121.2(7)
C9 C8 C7 121.5(9)
C10 C9 C8 119.8(10)
C9 C10 C11 119.7(10)
C12 C11 C10 119.8(10)
C11 C12 C7 121.7(10)
C14 C13 C18 117.6(8)
C14 C13 P2 123.4(6)
C18 C13 P2 118.9(6)
C15 C14 C13 121.7(8)
C16 C15 C14 120.3(9)
C15 C16 C17 119.1(9)
C18 C17 C16 120.8(8)
C17 C18 C13 120.5(9)
C24 C19 C20 118.4(7)
C24 C19 P2 118.6(6)
C20 C19 P2 122.9(6)
C21 C20 C19 120.1(8)
C22 C21 C20 120.5(8)
C23 C22 C21 119.8(7)
C22 C23 C24 120.0(8)
C19 C24 C23 121.2(8)
C26 C25 P1 113.1(5)
C25 C26 C27 113.1(6)
C26 C27 C28 113.9(6)
C29 C28 C27 113.4(6)
C28 C29 C30 113.0(7)
C29 C30 C31 115.5(7)
C32 C31 C30 112.3(7)
C31 C32 P2 113.9(5)
C38 C33 C34 119.0(7)
C38 C33 P3 118.3(6)
C34 C33 P3 122.6(6)
C33 C34 C35 120.8(8)
C36 C35 C34 119.9(8)
C37 C36 C35 119.8(8)
C36 C37 C38 120.1(9)
C33 C38 C37 120.3(8)
C40 C39 C44 117.7(8)
C40 C39 P3 120.9(6)
C44 C39 P3 121.3(7)
C41 C40 C39 121.6(9)
C42 C41 C40 120.3(10)
C41 C42 C43 118.9(9)
C42 C43 C44 121.2(10)
C43 C44 C39 120.3(10)
C50 C45 C46 117.5(8)
C50 C45 P4 119.4(7)
C46 C45 P4 123.0(7)
C45 C46 C47 120.7(10)
C48 C47 C46 121.0(11)
C47 C48 C49 119.4(9)
C48 C49 C50 120.3(10)
C45 C50 C49 121.0(10)
C52 C51 C56 118.5(7)
C52 C51 P4 118.0(6)
C56 C51 P4 123.5(6)
C53 C52 C51 120.9(7)
C52 C53 C54 119.8(7)
C55 C54 C53 119.7(7)
C54 C55 C56 120.7(7)
C55 C56 C51 120.3(7)
C58 C57 P3 112.1(6)
C57 C58 C59 109.4(8)
C60 C59 C58 113.5(9)
C59 C60 C61 113.1(10)
C60 C61 C62 120.2(9)
C61 C62 C63 116.5(8)
C64 C63 C62 113.8(7)
C63 C64 P4 112.8(6)
C70 C65 C66 118.1(8)
C70 C65 P5 119.8(6)
C66 C65 P5 122.2(7)
C67 C66 C65 120.8(9)
C68 C67 C66 120.2(8)
C67 C68 C69 120.5(8)
C68 C69 C70 118.7(10)
C65 C70 C69 121.7(8)
C72 C71 C76 117.1(8)
C72 C71 P5 121.0(6)
C76 C71 P5 121.8(7)
C73 C72 C71 121.3(8)
C74 C73 C72 120.8(10)
C73 C74 C75 119.2(9)
C76 C75 C74 120.3(9)
C75 C76 C71 121.3(10)
C78 C77 C82 118.7(9)
C78 C77 P6 120.4(7)
C82 C77 P6 120.9(7)
C79 C78 C77 121.1(11)
C78 C79 C80 121.3(10)
C79 C80 C81 118.2(11)
C80 C81 C82 120.5(12)
C77 C82 C81 120.3(10)
C84 C83 C88 118.6(8)
C84 C83 P6 119.2(6)
C88 C83 P6 122.2(7)
C85 C84 C83 120.9(8)
C86 C85 C84 120.7(10)
C85 C86 C87 119.3(9)
C86 C87 C88 120.8(9)
C87 C88 C83 119.7(9)
C90 C89 P5 111.5(6)
C89 C90 C91 112.6(8)
C92 C91 C90 115.8(8)
C91 C92 C93 111.0(8)
C94 C93 C92 111.5(8)
C93 C94 C95 114.6(8)
C96 C95 C94 115.9(8)
C95 C96 P6 111.0(5)
C98 C97 C102 118.4(8)
C98 C97 P7 119.1(6)
C102 C97 P7 122.5(6)
C99 C98 C97 120.7(9)
C100 C99 C98 121.1(10)
C99 C100 C101 119.5(9)
C102 C101 C100 119.4(10)
C101 C102 C97 120.8(9)
C108 C103 C104 118.0(7)
C108 C103 P7 119.6(6)
C104 C103 P7 122.3(6)
C105 C104 C103 120.8(8)
C106 C105 C104 119.9(9)
C107 C106 C105 120.2(8)
C106 C107 C108 120.3(8)
C103 C108 C107 120.9(8)
C114 C109 C110 117.1(8)
C114 C109 P8 121.8(7)
C110 C109 P8 120.9(7)
C111 C110 C109 122.2(11)
C110 C111 C112 119.7(11)
C113 C112 C111 119.0(9)
C112 C113 C114 121.0(11)
C109 C114 C113 121.0(10)
C116 C115 C120 118.1(7)
C116 C115 P8 122.0(7)
C120 C115 P8 119.9(6)
C117 C116 C115 121.0(9)
C118 C117 C116 120.8(9)
C119 C118 C117 119.4(8)
C118 C119 C120 120.3(10)
C115 C120 C119 120.5(8)
C122 C121 P7 112.0(6)
C123 C122 C121 114.6(7)
C124 C123 C122 116.0(8)
C125 C124 C123 116.0(8)
C126 C125 C124 114.8(8)
C125 C126 C127 111.6(8)
C128 C127 C126 112.4(7)
C127 C128 P8 111.0(6)
C134 C129 C130 120(2)
C134 C129 C135 127(2)
C130 C129 C135 113(2)
C129 C130 C131 113.8(18)
C132 C131 C130 130(2)
C131 C132 C133 118(2)
C132 C133 C134 118(2)
C129 C134 C133 120(2)
C137 C136 C142 123.7(14)
C137 C136 C141 120.0(15)
C142 C136 C141 116.2(14)
C136 C137 C138 122.6(16)
C137 C138 C139 119(2)
C140 C139 C138 112(2)
C141 C140 C139 131.6(18)
C140 C141 C136 114.2(14)
C14B C143 C148 116(3)
C14B C143 C144 126(3)
C148 C143 C144 117.9(16)
C145 C144 C143 113.7(15)
C144 C145 C146 127.4(15)
C147 C146 C145 108.2(17)
C148 C147 C146 131(2)
C148 C147 C149 106(3)
C146 C147 C149 123(3)
C147 C148 C143 121(2)
C161 C162 C152 112(3)
C161 C162 C155 156(4)
C152 C162 C155 93(2)
C160 C155 C162 146(3)
C160 C155 C154 30(2)
C162 C155 C154 116(2)
C155 C160 C154 124(4)
C160 C154 C156 113(4)
C160 C154 C155 25.7(18)
C156 C154 C155 88(3)
C152 C156 C154 110(4)
C156 C152 C162 133(3)
C158 C157 C151 101(3)

loop_
_geom_bond_atom_site_label_1
_geom_bond_atom_site_label_2
_geom_bond_distance
Se1 Cu2 2.3555(14)
Se1 Cu1 2.3585(14)
Se1 Cu3 2.3677(16)
Se1 Cu4 2.3709(13)
Se2 Cu5 2.2953(14)
Se2 Cu6 2.3007(17)
Se2 Cu1 2.4472(13)
Se2 Cu9 2.4550(15)
Se3 Cu6 2.3014(16)
Se3 Cu7 2.3068(14)
Se3 Cu10 2.4395(13)
Se3 Cu2 2.4437(13)
Se4 Cu7 2.3037(14)
Se4 Cu8 2.3050(17)
Se4 Cu11 2.4433(13)
Se4 Cu3 2.4578(14)
Se5 Cu5 2.2970(14)
Se5 Cu8 2.2981(16)
Se5 Cu4 2.4487(14)
Se5 Cu12 2.4506(14)
Se6 Cu10 2.3608(13)
Se6 Cu12 2.3672(14)
Se6 Cu9 2.3700(16)
Se6 Cu11 2.3735(14)
Cu1 P1 2.294(2)
Cu1 Cu6 2.6229(16)
Cu1 Cu5 2.7391(16)
Cu1 Cu4 2.8953(17)
Cu1 Cu2 3.0412(19)
Cu2 P3 2.292(2)
Cu2 Cu7 2.6207(17)
Cu2 Cu6 2.7695(17)
Cu2 Cu3 2.9989(18)
Cu3 P5 2.291(2)
Cu3 Cu8 2.6050(16)
Cu3 Cu7 2.8121(16)
Cu3 Cu4 3.015(2)
Cu4 P7 2.279(2)
Cu4 Cu5 2.5902(15)
Cu4 Cu8 2.8024(17)
Cu5 Cu9 2.6001(15)
Cu5 Cu12 2.7409(18)
Cu5 Cu6 2.8740(17)
Cu5 Cu8 2.9106(19)
Cu6 Cu10 2.6049(17)
Cu6 Cu9 2.7618(16)
Cu6 Cu7 2.8773(19)
Cu7 Cu11 2.6244(16)
Cu7 Cu10 2.7988(15)
Cu7 Cu8 2.8746(17)
Cu8 Cu12 2.6323(16)
Cu8 Cu11 2.7579(17)
Cu9 P8 2.294(2)
Cu9 Cu12 2.9188(17)
Cu9 Cu10 2.9701(19)
Cu10 P2 2.290(2)
Cu11 P4 2.301(2)
Cu11 Cu12 3.0020(19)
Cu12 P6 2.300(2)
P1 C7 1.822(9)
P1 C1 1.835(7)
P1 C25 1.839(7)
P2 C13 1.820(9)
P2 C19 1.838(7)
P2 C32 1.844(8)
P3 C39 1.826(8)
P3 C57 1.829(9)
P3 C33 1.838(7)
P4 C45 1.830(8)
P4 C51 1.838(7)
P4 C64 1.841(8)
P5 C71 1.819(9)
P5 C65 1.826(8)
P5 C89 1.846(8)
P6 C77 1.827(9)
P6 C83 1.827(8)
P6 C96 1.837(7)
P7 C97 1.830(8)
P7 C103 1.837(8)
P7 C121 1.840(8)
P8 C115 1.819(7)
P8 C109 1.829(8)
P8 C128 1.837(9)
C1 C6 1.380(11)
C1 C2 1.407(11)
C2 C3 1.384(11)
C3 C4 1.373(14)
C4 C5 1.375(13)
C5 C6 1.390(10)
C7 C8 1.388(12)
C7 C12 1.391(12)
C8 C9 1.385(13)
C9 C10 1.377(15)
C10 C11 1.387(16)
C11 C12 1.376(14)
C13 C14 1.388(12)
C13 C18 1.404(11)
C14 C15 1.381(13)
C15 C16 1.377(14)
C16 C17 1.388(14)
C17 C18 1.380(13)
C19 C24 1.381(11)
C19 C20 1.394(11)
C20 C21 1.387(11)
C21 C22 1.380(14)
C22 C23 1.369(13)
C23 C24 1.385(11)
C25 C26 1.515(11)
C26 C27 1.524(10)
C27 C28 1.524(10)
C28 C29 1.518(11)
C29 C30 1.526(11)
C30 C31 1.532(11)
C31 C32 1.512(12)
C33 C38 1.377(12)
C33 C34 1.383(11)
C34 C35 1.388(11)
C35 C36 1.377(14)
C36 C37 1.376(13)
C37 C38 1.397(11)
C39 C40 1.391(12)
C39 C44 1.393(12)
C40 C41 1.385(13)
C41 C42 1.374(15)
C42 C43 1.381(16)
C43 C44 1.389(14)
C45 C50 1.384(12)
C45 C46 1.387(13)
C46 C47 1.391(15)
C47 C48 1.350(17)
C48 C49 1.374(16)
C49 C50 1.388(13)
C51 C52 1.387(11)
C51 C56 1.393(11)
C52 C53 1.382(11)
C53 C54 1.396(11)
C54 C55 1.361(12)
C55 C56 1.390(10)
C57 C58 1.522(12)
C58 C59 1.589(14)
C59 C60 1.474(15)
C60 C61 1.500(13)
C61 C62 1.526(13)
C62 C63 1.533(12)
C63 C64 1.509(11)
C65 C70 1.382(12)
C65 C66 1.397(11)
C66 C67 1.385(12)
C67 C68 1.371(14)
C68 C69 1.389(13)
C69 C70 1.397(12)
C71 C72 1.394(13)
C71 C76 1.403(11)
C72 C73 1.375(13)
C73 C74 1.375(14)
C74 C75 1.385(15)
C75 C76 1.377(14)
C77 C78 1.368(12)
C77 C82 1.377(14)
C78 C79 1.363(15)
C79 C80 1.374(17)
C80 C81 1.379(18)
C81 C82 1.390(15)
C83 C84 1.390(12)
C83 C88 1.399(11)
C84 C85 1.385(12)
C85 C86 1.372(14)
C86 C87 1.385(15)
C87 C88 1.396(13)
C89 C90 1.522(12)
C90 C91 1.531(12)
C91 C92 1.512(12)
C92 C93 1.564(12)
C93 C94 1.476(13)
C94 C95 1.526(12)
C95 C96 1.524(12)
C97 C98 1.379(12)
C97 C102 1.399(12)
C98 C99 1.372(13)
C99 C100 1.363(15)
C100 C101 1.397(16)
C101 C102 1.379(14)
C103 C108 1.385(11)
C103 C104 1.390(12)
C104 C105 1.388(12)
C105 C106 1.377(13)
C106 C107 1.358(12)
C107 C108 1.388(11)
C109 C114 1.381(13)
C109 C110 1.381(13)
C110 C111 1.372(14)
C111 C112 1.382(17)
C112 C113 1.362(17)
C113 C114 1.381(15)
C115 C116 1.392(11)
C115 C120 1.394(12)
C116 C117 1.382(12)
C117 C118 1.378(15)
C118 C119 1.376(13)
C119 C120 1.403(11)
C121 C122 1.524(11)
C122 C123 1.523(12)
C123 C124 1.513(13)
C124 C125 1.513(12)
C125 C126 1.509(12)
C126 C127 1.537(12)
C127 C128 1.528(11)
C129 C134 1.39(3)
C129 C130 1.40(2)
C129 C135 1.53(3)
C130 C131 1.40(3)
C131 C132 1.25(3)
C132 C133 1.40(3)
C133 C134 1.44(3)
C136 C137 1.379(18)
C136 C142 1.44(2)
C136 C141 1.451(19)
C137 C138 1.40(3)
C138 C139 1.47(3)
C139 C140 1.40(2)
C140 C141 1.33(2)
C143 C14B 1.24(4)
C143 C148 1.39(2)
C143 C144 1.47(2)
C144 C145 1.424(18)
C145 C146 1.48(2)
C146 C147 1.35(3)
C147 C148 1.30(2)
C147 C149 1.47(5)
C162 C161 1.28(5)
C162 C152 1.56(4)
C162 C155 1.60(4)
C155 C160 1.00(3)
C155 C154 1.91(5)
C160 C154 1.15(5)
C154 C156 1.82(6)
C156 C152 1.25(5)
C159 C153 1.39(5)
C151 C157 1.80(6)
C157 C158 1.61(5)
